data_7104347
loop_
_publ_author_name
'Norel, Lucie'
'Chamoreau, Lise-Marie'
'Journaux, Yves'
'Oms, Olivier'
'Chastanet, Guillaume'
'Train, Cyrille'

_publ_section_title
;
 Verdazyl-lanthanide(III) one dimensional compounds: synthesis,
 structure and magnetic properties.
;
_journal_issue 17
_journal_name_full 'Chemical communications (Cambridge, England)'
_journal_page_first 2381
_journal_page_last 2383
_journal_paper_doi 10.1039/b816910a
_journal_volume 34
_journal_year 2009
_chemical_formula_moiety 'C22 H12 F18 N6 O7 Tb'
_chemical_formula_sum 'C22 H12 F18 N6 O7 Tb'
_chemical_formula_weight 973.30
_chemical_name_systematic
;
?
;
_space_group_IT_number 14
_symmetry_cell_setting monoclinic
_symmetry_Int_Tables_number 14
_symmetry_space_group_name_Hall '-P 2ybc'
_symmetry_space_group_name_H-M 'P 1 21/c 1'
_atom_sites_solution_hydrogens geom
_atom_sites_solution_primary direct
_atom_sites_solution_secondary difmap
_audit_creation_method SHELXL-97
_cell_angle_alpha 90.00
_cell_angle_beta 107.646(14)
_cell_angle_gamma 90.00
_cell_formula_units_Z 4
_cell_length_a 11.345(2)
_cell_length_b 18.446(3)
_cell_length_c 16.650(3)
_cell_measurement_reflns_used 82
_cell_measurement_temperature 200(2)
_cell_measurement_theta_max 19.1
_cell_measurement_theta_min 3.8
_cell_volume 3320.5(10)
_computing_cell_refinement 'Dirax/lsq (Duisenberg & Schreurs, 1989-2000)'
_computing_data_collection 'Collect (Nonius BV, 1997-2000)'
_computing_data_reduction 'EvalCCD (Duisenberg & Schreurs 1990-2000)'
_computing_molecular_graphics 'DIAMOND (Brandenburg, 1999)'
_computing_publication_material 'WinGX publication routines (Farrugia, 1999)'
_computing_structure_refinement 'SHELXL-97 (Sheldrick, 1997)'
_computing_structure_solution 'SIR92 (Giacovazzo et al, 1993)'
_diffrn_ambient_temperature 200(2)
_diffrn_detector_area_resol_mean 9
_diffrn_measured_fraction_theta_full 0.986
_diffrn_measured_fraction_theta_max 0.986
_diffrn_measurement_device_type KappaCCD
_diffrn_measurement_method 'CCD rotation images, thick slices'
_diffrn_radiation_monochromator graphite
_diffrn_radiation_source 'fine-focus sealed tube'
_diffrn_radiation_type MoK\a
_diffrn_radiation_wavelength 0.71073
_diffrn_reflns_av_R_equivalents 0.0847
_diffrn_reflns_av_sigmaI/netI 0.1462
_diffrn_reflns_limit_h_max 14
_diffrn_reflns_limit_h_min -15
_diffrn_reflns_limit_k_max 25
_diffrn_reflns_limit_k_min -25
_diffrn_reflns_limit_l_max 22
_diffrn_reflns_limit_l_min -23
_diffrn_reflns_number 30495
_diffrn_reflns_theta_full 30.00
_diffrn_reflns_theta_max 30.00
_diffrn_reflns_theta_min 1.69
_diffrn_standards_decay_% 0
_diffrn_standards_number 0
_exptl_absorpt_coefficient_mu 2.281
_exptl_absorpt_correction_T_max 0.913
_exptl_absorpt_correction_T_min 0.687
_exptl_absorpt_correction_type multi-scan
_exptl_absorpt_process_details
;
R.H. Blessing, Acta Cryst. (1995), A51, 33-38
;
_exptl_crystal_colour orange
_exptl_crystal_density_diffrn 1.947
_exptl_crystal_density_method 'not measured'
_exptl_crystal_description plate-like
_exptl_crystal_F_000 1876
_exptl_crystal_size_max 0.28
_exptl_crystal_size_mid 0.1
_exptl_crystal_size_min 0.04
_refine_diff_density_max 2.259
_refine_diff_density_min -1.073
_refine_diff_density_rms 0.163
_refine_ls_extinction_method none
_refine_ls_goodness_of_fit_ref 0.972
_refine_ls_hydrogen_treatment constr
_refine_ls_matrix_type full
_refine_ls_number_parameters 487
_refine_ls_number_reflns 9547
_refine_ls_number_restraints 0
_refine_ls_restrained_S_all 0.972
_refine_ls_R_factor_all 0.1486
_refine_ls_R_factor_gt 0.0470
_refine_ls_shift/su_max 0.001
_refine_ls_shift/su_mean 0.000
_refine_ls_structure_factor_coef Fsqd
_refine_ls_weighting_details 'calc w=1/[\s^2^(Fo^2^)+(0.0430P)^2^+0.0000P] where P=(Fo^2^+2Fc^2^)/3'
_refine_ls_weighting_scheme calc
_refine_ls_wR_factor_gt 0.0825
_refine_ls_wR_factor_ref 0.1110
_reflns_number_gt 4709
_reflns_number_total 9547
_reflns_threshold_expression >2sigma(I)
_cod_data_source_file b816910a.txt
_cod_data_source_block ln618
_cod_original_sg_symbol_H-M 'P 21/c'
_cod_database_code 7104347

loop_
_symmetry_equiv_pos_as_xyz
'x, y, z'
'-x, y+1/2, -z+1/2'
'-x, -y, -z'
'x, -y-1/2, z-1/2'

loop_
_atom_site_label
_atom_site_type_symbol
_atom_site_fract_x
_atom_site_fract_y
_atom_site_fract_z
_atom_site_U_iso_or_equiv
_atom_site_adp_type
_atom_site_occupancy
_atom_site_symmetry_multiplicity
_atom_site_calc_flag
_atom_site_refinement_flags
_atom_site_disorder_assembly
_atom_site_disorder_group
Tb1 Tb 0.15261(2) 0.270893(14) 0.384003(15) 0.02603(8) Uani 1 1 d . . .
O1 O 0.0352(4) 0.28914(19) 0.4814(2) 0.0361(10) Uani 1 1 d . . .
O2 O 0.0037(3) 0.1854(2) 0.3118(2) 0.0374(9) Uani 1 1 d . . .
O3 O 0.1614(4) 0.1641(2) 0.4749(2) 0.0386(10) Uani 1 1 d . . .
O4 O 0.2828(3) 0.1798(2) 0.3528(2) 0.0356(9) Uani 1 1 d . . .
O5 O 0.3436(4) 0.2743(2) 0.4952(2) 0.0362(9) Uani 1 1 d . . .
O6 O 0.2820(4) 0.3291(2) 0.3178(2) 0.0370(10) Uani 1 1 d . . .
O7 O 0.1907(4) 0.3910(2) 0.4399(2) 0.0352(9) Uani 1 1 d . . .
N1 N 0.0498(4) 0.2217(3) 0.6845(2) 0.0323(11) Uani 1 1 d . . .
N2 N 0.0781(4) 0.2578(2) 0.6199(2) 0.0315(11) Uani 1 1 d . . .
N3 N -0.1016(4) 0.2165(3) 0.5212(2) 0.0335(12) Uani 1 1 d . . .
N4 N -0.1364(4) 0.1787(3) 0.5818(2) 0.0338(11) Uani 1 1 d . . .
N5 N -0.1851(4) 0.0969(3) 0.7102(3) 0.0382(12) Uani 1 1 d . . .
H5A H -0.2355 0.0861 0.6617 0.046 Uiso 1 1 calc R . .
N6 N -0.0297(4) 0.1492(2) 0.8080(3) 0.0302(11) Uani 1 1 d . . .
C1 C 0.0049(5) 0.2553(3) 0.5372(3) 0.0292(13) Uani 1 1 d . . .
C2 C -0.0568(5) 0.1844(3) 0.6591(3) 0.0293(12) Uani 1 1 d . . .
C3 C -0.0898(5) 0.1449(3) 0.7255(3) 0.0267(12) Uani 1 1 d . . .
C4 C -0.1862(6) 0.0688(3) 0.7869(3) 0.0430(16) Uani 1 1 d . . .
H4 H -0.2413 0.0348 0.7962 0.052 Uiso 1 1 calc R . .
C5 C -0.0906(5) 0.1006(3) 0.8459(3) 0.0362(14) Uani 1 1 d . . .
H5 H -0.0688 0.0914 0.9034 0.043 Uiso 1 1 calc R . .
C6 C 0.1951(6) 0.2978(4) 0.6445(3) 0.0536(19) Uani 1 1 d . . .
H6A H 0.2091 0.3186 0.5954 0.080 Uiso 1 1 calc R . .
H6B H 0.2615 0.2653 0.6712 0.080 Uiso 1 1 calc R . .
H6C H 0.1913 0.3357 0.6832 0.080 Uiso 1 1 calc R . .
C7 C -0.1908(5) 0.2137(4) 0.4356(3) 0.0493(18) Uani 1 1 d . . .
H7A H -0.2679 0.2347 0.4364 0.074 Uiso 1 1 calc R . .
H7B H -0.2040 0.1642 0.4174 0.074 Uiso 1 1 calc R . .
H7C H -0.1585 0.2404 0.3975 0.074 Uiso 1 1 calc R . .
C8 C -0.0052(6) 0.1170(4) 0.3154(4) 0.0417(15) Uani 1 1 d . . .
C9 C 0.0560(6) 0.0712(3) 0.3802(4) 0.0488(17) Uani 1 1 d . . .
H9 H 0.0472 0.0213 0.3730 0.059 Uiso 1 1 calc R . .
C10 C 0.1321(6) 0.0995(3) 0.4574(4) 0.0409(15) Uani 1 1 d . . .
C11 C -0.0978(9) 0.0833(5) 0.2378(6) 0.079(3) Uani 1 1 d . . .
C12 C 0.1880(8) 0.0463(4) 0.5313(5) 0.066(2) Uani 1 1 d . . .
C13 C 0.3902(6) 0.1575(3) 0.3909(4) 0.0338(13) Uani 1 1 d . . .
C14 C 0.4725(6) 0.1837(3) 0.4646(4) 0.0434(15) Uani 1 1 d . . .
H14 H 0.5506 0.1628 0.4838 0.052 Uiso 1 1 calc R . .
C15 C 0.4436(6) 0.2400(3) 0.5111(3) 0.0383(14) Uani 1 1 d . . .
C16 C 0.4330(7) 0.0924(4) 0.3474(4) 0.0517(18) Uani 1 1 d . . .
C17 C 0.5458(6) 0.2658(5) 0.5909(4) 0.0556(18) Uani 1 1 d . . .
C18 C 0.3502(5) 0.3849(3) 0.3332(3) 0.0341(13) Uani 1 1 d . . .
C19 C 0.3511(6) 0.4405(3) 0.3907(3) 0.0394(15) Uani 1 1 d . . .
H19 H 0.4061 0.4790 0.3969 0.047 Uiso 1 1 calc R . .
C20 C 0.2695(5) 0.4382(3) 0.4385(3) 0.0318(13) Uani 1 1 d . . .
C21 C 0.4466(7) 0.3872(4) 0.2845(4) 0.0549(19) Uani 1 1 d . . .
C22 C 0.2726(8) 0.5004(4) 0.5002(4) 0.0529(18) Uani 1 1 d . . .
F1 F -0.0869(8) 0.1102(4) 0.1680(3) 0.164(3) Uani 1 1 d . . .
F2 F -0.2125(6) 0.0984(3) 0.2363(4) 0.142(3) Uani 1 1 d . . .
F3 F -0.0922(5) 0.0125(3) 0.2325(3) 0.1062(19) Uani 1 1 d . . .
F4 F 0.1551(5) 0.0650(3) 0.5991(3) 0.0914(16) Uani 1 1 d . . .
F5 F 0.3118(5) 0.0493(3) 0.5537(3) 0.0985(16) Uani 1 1 d . . .
F6 F 0.1548(5) -0.0223(2) 0.5132(3) 0.111(2) Uani 1 1 d . . .
F7 F 0.3890(5) 0.0939(3) 0.2650(3) 0.0998(18) Uani 1 1 d . . .
F8 F 0.3881(5) 0.0304(2) 0.3692(3) 0.1023(17) Uani 1 1 d . . .
F9 F 0.5531(4) 0.0838(3) 0.3686(3) 0.0956(17) Uani 1 1 d . . .
F10 F 0.6036(4) 0.2103(3) 0.6379(3) 0.0897(15) Uani 1 1 d . . .
F11 F 0.5054(5) 0.3056(4) 0.6394(3) 0.147(3) Uani 1 1 d . . .
F12 F 0.6373(5) 0.2975(3) 0.5703(3) 0.1016(17) Uani 1 1 d . . .
F13 F 0.4815(5) 0.4539(3) 0.2724(3) 0.1007(17) Uani 1 1 d . . .
F14 F 0.5479(4) 0.3509(3) 0.3255(3) 0.1030(17) Uani 1 1 d . . .
F15 F 0.4029(4) 0.3574(3) 0.2082(2) 0.0861(15) Uani 1 1 d . . .
F16 F 0.3403(5) 0.5571(2) 0.4923(3) 0.0825(14) Uani 1 1 d . . .
F17 F 0.3218(5) 0.4775(2) 0.5798(2) 0.0938(17) Uani 1 1 d . . .
F18 F 0.1607(4) 0.5262(2) 0.4943(3) 0.0812(14) Uani 1 1 d . . .

loop_
_atom_site_aniso_label
_atom_site_aniso_U_11
_atom_site_aniso_U_22
_atom_site_aniso_U_33
_atom_site_aniso_U_23
_atom_site_aniso_U_13
_atom_site_aniso_U_12
Tb1 0.02621(14) 0.02873(14) 0.02585(13) 0.00029(14) 0.01192(9) 0.00023(15)
O1 0.040(2) 0.045(3) 0.0304(19) 0.0068(18) 0.0209(17) 0.0010(18)
O2 0.034(2) 0.041(2) 0.036(2) 0.001(2) 0.0092(18) -0.002(2)
O3 0.045(3) 0.032(2) 0.039(2) 0.0041(19) 0.0122(19) -0.0008(19)
O4 0.034(2) 0.036(2) 0.036(2) -0.0004(19) 0.0089(18) 0.0046(19)
O5 0.037(2) 0.036(2) 0.035(2) -0.0013(19) 0.0112(17) 0.001(2)
O6 0.041(2) 0.042(2) 0.035(2) -0.0062(19) 0.0209(19) -0.004(2)
O7 0.039(2) 0.035(2) 0.037(2) 0.0003(18) 0.0192(18) -0.0003(19)
N1 0.033(3) 0.045(3) 0.021(2) 0.001(2) 0.0115(19) -0.004(2)
N2 0.034(3) 0.042(3) 0.021(2) -0.002(2) 0.0129(19) -0.012(2)
N3 0.030(3) 0.051(3) 0.021(2) 0.005(2) 0.0099(19) -0.005(2)
N4 0.029(3) 0.053(3) 0.020(2) 0.002(2) 0.008(2) -0.009(2)
N5 0.038(3) 0.046(3) 0.029(2) -0.001(2) 0.007(2) -0.015(2)
N6 0.040(3) 0.030(2) 0.026(2) 0.004(2) 0.016(2) -0.006(2)
C1 0.031(3) 0.035(3) 0.028(3) -0.001(2) 0.017(2) 0.002(2)
C2 0.033(3) 0.036(3) 0.024(3) -0.001(2) 0.016(2) -0.002(3)
C3 0.026(3) 0.032(3) 0.025(3) -0.003(2) 0.012(2) -0.005(2)
C4 0.050(4) 0.048(4) 0.037(3) 0.008(3) 0.021(3) -0.013(3)
C5 0.043(4) 0.042(3) 0.027(3) 0.007(3) 0.016(3) -0.005(3)
C6 0.053(4) 0.081(5) 0.027(3) -0.003(3) 0.012(3) -0.031(4)
C7 0.030(3) 0.088(6) 0.026(3) 0.007(3) 0.002(2) -0.008(3)
C8 0.033(4) 0.047(4) 0.047(4) -0.005(3) 0.013(3) -0.007(3)
C9 0.048(4) 0.027(3) 0.072(5) 0.005(3) 0.018(4) -0.004(3)
C10 0.046(4) 0.040(4) 0.044(3) 0.008(3) 0.023(3) -0.004(3)
C11 0.079(7) 0.064(6) 0.085(7) -0.027(5) 0.009(6) -0.018(5)
C12 0.071(6) 0.038(4) 0.079(6) 0.015(4) 0.006(5) -0.005(4)
C13 0.030(3) 0.030(3) 0.042(3) 0.001(3) 0.012(3) 0.001(3)
C14 0.032(4) 0.048(4) 0.048(4) -0.004(3) 0.009(3) 0.007(3)
C15 0.032(3) 0.046(4) 0.034(3) 0.000(3) 0.006(3) -0.004(3)
C16 0.039(4) 0.057(5) 0.056(4) -0.003(4) 0.010(3) 0.016(4)
C17 0.034(4) 0.073(5) 0.051(4) -0.009(4) 0.000(3) 0.005(4)
C18 0.029(3) 0.045(4) 0.030(3) 0.008(3) 0.012(3) -0.002(3)
C19 0.039(4) 0.043(4) 0.038(3) -0.004(3) 0.015(3) -0.014(3)
C20 0.034(4) 0.028(3) 0.031(3) -0.003(3) 0.008(3) -0.002(3)
C21 0.055(5) 0.071(5) 0.053(4) -0.002(4) 0.039(4) -0.015(4)
C22 0.069(5) 0.050(4) 0.044(4) -0.008(3) 0.022(4) -0.013(4)
F1 0.258(9) 0.154(6) 0.054(3) -0.030(4) 0.007(4) -0.100(6)
F2 0.076(4) 0.136(5) 0.168(6) -0.068(5) -0.030(4) 0.012(4)
F3 0.102(4) 0.064(3) 0.129(4) -0.047(3) 0.000(3) -0.014(3)
F4 0.120(4) 0.093(4) 0.063(3) 0.030(3) 0.031(3) -0.009(3)
F5 0.087(4) 0.084(3) 0.114(4) 0.043(3) 0.014(3) 0.028(3)
F6 0.169(5) 0.037(3) 0.109(4) 0.026(3) 0.013(4) -0.003(3)
F7 0.127(4) 0.107(4) 0.058(3) -0.020(3) 0.018(3) 0.069(3)
F8 0.134(5) 0.048(3) 0.138(4) -0.023(3) 0.061(4) -0.006(3)
F9 0.047(3) 0.096(3) 0.135(4) -0.057(3) 0.015(3) 0.027(3)
F10 0.076(3) 0.121(4) 0.052(2) 0.014(3) -0.012(2) 0.003(3)
F11 0.065(3) 0.223(7) 0.112(4) -0.123(5) -0.033(3) 0.049(4)
F12 0.081(4) 0.126(4) 0.084(3) -0.005(3) 0.004(3) -0.061(3)
F13 0.129(4) 0.095(4) 0.113(4) -0.011(3) 0.089(3) -0.053(3)
F14 0.049(3) 0.166(5) 0.109(4) 0.026(3) 0.046(3) 0.026(3)
F15 0.094(4) 0.130(4) 0.055(2) -0.024(3) 0.054(2) -0.035(3)
F16 0.112(4) 0.047(2) 0.097(3) -0.026(2) 0.045(3) -0.032(2)
F17 0.165(5) 0.067(3) 0.035(2) -0.014(2) 0.008(3) -0.014(3)
F18 0.081(3) 0.080(3) 0.091(3) -0.042(3) 0.037(3) 0.009(3)

loop_
_atom_type_symbol
_atom_type_description
_atom_type_scat_dispersion_real
_atom_type_scat_dispersion_imag
_atom_type_scat_source
C C 0.0033 0.0016 'International Tables Vol C Tables 4.2.6.8 and 6.1.1.4'
H H 0.0000 0.0000 'International Tables Vol C Tables 4.2.6.8 and 6.1.1.4'
Tb Tb -0.1723 4.1537 'International Tables Vol C Tables 4.2.6.8 and 6.1.1.4'
F F 0.0171 0.0103 'International Tables Vol C Tables 4.2.6.8 and 6.1.1.4'
N N 0.0061 0.0033 'International Tables Vol C Tables 4.2.6.8 and 6.1.1.4'
O O 0.0106 0.0060 'International Tables Vol C Tables 4.2.6.8 and 6.1.1.4'

loop_
_geom_angle_atom_site_label_1
_geom_angle_atom_site_label_2
_geom_angle_atom_site_label_3
_geom_angle
_geom_angle_site_symmetry_1
_geom_angle_site_symmetry_3
_geom_angle_publ_flag
O6 Tb1 O2 121.38(13) . . ?
O6 Tb1 O5 78.57(13) . . ?
O2 Tb1 O5 139.06(13) . . ?
O6 Tb1 O7 72.17(13) . . ?
O2 Tb1 O7 146.67(14) . . ?
O5 Tb1 O7 70.06(13) . . ?
O6 Tb1 O4 72.79(13) . . ?
O2 Tb1 O4 79.29(13) . . ?
O5 Tb1 O4 73.27(12) . . ?
O7 Tb1 O4 133.11(13) . . ?
O6 Tb1 O1 143.43(13) . . ?
O2 Tb1 O1 88.83(13) . . ?
O5 Tb1 O1 91.80(13) . . ?
O7 Tb1 O1 71.38(13) . . ?
O4 Tb1 O1 138.20(12) . . ?
O6 Tb1 O3 137.64(13) . . ?
O2 Tb1 O3 70.59(12) . . ?
O5 Tb1 O3 71.78(13) . . ?
O7 Tb1 O3 122.15(12) . . ?
O4 Tb1 O3 70.15(13) . . ?
O1 Tb1 O3 68.11(13) . . ?
O6 Tb1 N6 91.79(14) . 4_565 ?
O2 Tb1 N6 77.59(14) . 4_565 ?
O5 Tb1 N6 141.35(13) . 4_565 ?
O7 Tb1 N6 71.36(13) . 4_565 ?
O4 Tb1 N6 139.52(12) . 4_565 ?
O1 Tb1 N6 73.88(13) . 4_565 ?
O3 Tb1 N6 130.05(14) . 4_565 ?
C1 O1 Tb1 139.6(3) . . ?
C8 O2 Tb1 134.1(4) . . ?
C10 O3 Tb1 131.3(4) . . ?
C13 O4 Tb1 133.3(3) . . ?
C15 O5 Tb1 134.5(3) . . ?
C18 O6 Tb1 135.0(3) . . ?
C20 O7 Tb1 133.0(4) . . ?
C2 N1 N2 113.7(4) . . ?
C1 N2 N1 123.4(4) . . ?
C1 N2 C6 121.2(4) . . ?
N1 N2 C6 115.4(4) . . ?
C1 N3 N4 123.9(4) . . ?
C1 N3 C7 121.0(4) . . ?
N4 N3 C7 115.1(4) . . ?
C2 N4 N3 114.0(4) . . ?
C3 N5 C4 107.5(4) . . ?
C3 N5 H5A 126.2 . . ?
C4 N5 H5A 126.2 . . ?
C3 N6 C5 105.0(4) . . ?
C3 N6 Tb1 129.0(3) . 4_566 ?
C5 N6 Tb1 126.0(3) . 4_566 ?
O1 C1 N3 123.0(5) . . ?
O1 C1 N2 120.6(5) . . ?
N3 C1 N2 116.4(4) . . ?
N4 C2 N1 128.6(5) . . ?
N4 C2 C3 115.9(5) . . ?
N1 C2 C3 115.5(4) . . ?
N6 C3 N5 111.1(4) . . ?
N6 C3 C2 125.3(5) . . ?
N5 C3 C2 123.6(4) . . ?
C5 C4 N5 106.0(5) . . ?
C5 C4 H4 127.0 . . ?
N5 C4 H4 127.0 . . ?
C4 C5 N6 110.4(5) . . ?
C4 C5 H5 124.8 . . ?
N6 C5 H5 124.8 . . ?
N2 C6 H6A 109.5 . . ?
N2 C6 H6B 109.5 . . ?
H6A C6 H6B 109.5 . . ?
N2 C6 H6C 109.5 . . ?
H6A C6 H6C 109.5 . . ?
H6B C6 H6C 109.5 . . ?
N3 C7 H7A 109.5 . . ?
N3 C7 H7B 109.5 . . ?
H7A C7 H7B 109.5 . . ?
N3 C7 H7C 109.5 . . ?
H7A C7 H7C 109.5 . . ?
H7B C7 H7C 109.5 . . ?
O2 C8 C9 128.1(6) . . ?
O2 C8 C11 114.2(6) . . ?
C9 C8 C11 117.7(6) . . ?
C8 C9 C10 120.6(6) . . ?
C8 C9 H9 119.7 . . ?
C10 C9 H9 119.7 . . ?
O3 C10 C9 127.7(6) . . ?
O3 C10 C12 113.7(5) . . ?
C9 C10 C12 118.6(6) . . ?
F1 C11 F3 107.5(8) . . ?
F1 C11 F2 105.1(9) . . ?
F3 C11 F2 106.0(8) . . ?
F1 C11 C8 111.8(7) . . ?
F3 C11 C8 115.3(8) . . ?
F2 C11 C8 110.4(7) . . ?
F6 C12 F4 107.7(7) . . ?
F6 C12 F5 107.7(7) . . ?
F4 C12 F5 107.0(7) . . ?
F6 C12 C10 113.7(6) . . ?
F4 C12 C10 110.8(6) . . ?
F5 C12 C10 109.7(6) . . ?
O4 C13 C14 128.5(5) . . ?
O4 C13 C16 114.1(5) . . ?
C14 C13 C16 117.4(5) . . ?
C13 C14 C15 122.9(5) . . ?
C13 C14 H14 118.5 . . ?
C15 C14 H14 118.5 . . ?
O5 C15 C14 127.5(5) . . ?
O5 C15 C17 114.8(5) . . ?
C14 C15 C17 117.7(6) . . ?
F9 C16 F7 108.7(6) . . ?
F9 C16 F8 105.9(6) . . ?
F7 C16 F8 104.2(6) . . ?
F9 C16 C13 114.4(6) . . ?
F7 C16 C13 113.5(5) . . ?
F8 C16 C13 109.4(6) . . ?
F11 C17 F12 111.7(8) . . ?
F11 C17 F10 106.1(7) . . ?
F12 C17 F10 102.0(6) . . ?
F11 C17 C15 113.6(6) . . ?
F12 C17 C15 110.8(6) . . ?
F10 C17 C15 112.0(6) . . ?
O6 C18 C19 127.7(5) . . ?
O6 C18 C21 113.7(5) . . ?
C19 C18 C21 118.5(6) . . ?
C20 C19 C18 119.9(5) . . ?
C20 C19 H19 120.0 . . ?
C18 C19 H19 120.0 . . ?
O7 C20 C19 129.4(5) . . ?
O7 C20 C22 112.3(5) . . ?
C19 C20 C22 118.4(5) . . ?
F14 C21 F13 107.1(6) . . ?
F14 C21 F15 107.3(6) . . ?
F13 C21 F15 106.2(6) . . ?
F14 C21 C18 110.9(5) . . ?
F13 C21 C18 113.3(6) . . ?
F15 C21 C18 111.7(6) . . ?
F16 C22 F18 106.2(6) . . ?
F16 C22 F17 105.5(6) . . ?
F18 C22 F17 106.8(6) . . ?
F16 C22 C20 114.8(6) . . ?
F18 C22 C20 112.9(6) . . ?
F17 C22 C20 110.1(6) . . ?

loop_
_geom_bond_atom_site_label_1
_geom_bond_atom_site_label_2
_geom_bond_distance
_geom_bond_site_symmetry_2
_geom_bond_publ_flag
Tb1 O6 2.346(4) . ?
Tb1 O2 2.357(4) . ?
Tb1 O5 2.386(4) . ?
Tb1 O7 2.392(4) . ?
Tb1 O4 2.395(4) . ?
Tb1 O1 2.414(4) . ?
Tb1 O3 2.468(4) . ?
Tb1 N6 2.543(4) 4_565 ?
O1 C1 1.251(6) . ?
O2 C8 1.267(7) . ?
O3 C10 1.247(6) . ?
O4 C13 1.260(6) . ?
O5 C15 1.255(7) . ?
O6 C18 1.266(6) . ?
O7 C20 1.252(6) . ?
N1 C2 1.344(6) . ?
N1 N2 1.382(5) . ?
N2 C1 1.376(6) . ?
N2 C6 1.464(7) . ?
N3 C1 1.361(7) . ?
N3 N4 1.377(6) . ?
N3 C7 1.478(6) . ?
N4 C2 1.334(6) . ?
N5 C3 1.360(6) . ?
N5 C4 1.382(7) . ?
N5 H5A 0.8600 . ?
N6 C3 1.338(6) . ?
N6 C5 1.393(6) . ?
N6 Tb1 2.543(4) 4_566 ?
C2 C3 1.464(7) . ?
C4 C5 1.357(8) . ?
C4 H4 0.9300 . ?
C5 H5 0.9300 . ?
C6 H6A 0.9600 . ?
C6 H6B 0.9600 . ?
C6 H6C 0.9600 . ?
C7 H7A 0.9600 . ?
C7 H7B 0.9600 . ?
C7 H7C 0.9600 . ?
C8 C9 1.381(8) . ?
C8 C11 1.529(9) . ?
C9 C10 1.412(8) . ?
C9 H9 0.9300 . ?
C10 C12 1.552(9) . ?
C11 F1 1.304(10) . ?
C11 F3 1.312(9) . ?
C11 F2 1.324(10) . ?
C12 F6 1.329(8) . ?
C12 F4 1.337(9) . ?
C12 F5 1.340(9) . ?
C13 C14 1.384(8) . ?
C13 C16 1.555(8) . ?
C14 C15 1.393(8) . ?
C14 H14 0.9300 . ?
C15 C17 1.550(8) . ?
C16 F9 1.309(7) . ?
C16 F7 1.310(7) . ?
C16 F8 1.346(8) . ?
C17 F11 1.275(8) . ?
C17 F12 1.324(8) . ?
C17 F10 1.334(8) . ?
C18 C19 1.401(8) . ?
C18 C21 1.547(8) . ?
C19 C20 1.392(8) . ?
C19 H19 0.9300 . ?
C20 C22 1.535(8) . ?
C21 F14 1.327(8) . ?
C21 F13 1.327(8) . ?
C21 F15 1.334(7) . ?
C22 F16 1.326(7) . ?
C22 F18 1.332(8) . ?
C22 F17 1.341(7) . ?
